data_7016461
loop_
_publ_author_name
'Pellico, Daniel'
'G\'omez-Gallego, Mar'
'Escudero, Rosa'
'Ram\'irez-L\'opez, Pedro'
'Oliv\'an, Montserrat'
'Sierra, Miguel A.'

_publ_section_title
;
 C-Branched chiral (racemic) macrocyclic amino acids: structure of
 their Ni(ii), Zn(ii) and Cu(ii) complexes.
;
_journal_issue 36
_journal_name_full 'Dalton transactions (Cambridge, England : 2003)'
_journal_page_first 9145
_journal_page_last 9153
_journal_paper_doi 10.1039/c1dt10539f
_journal_volume 40
_journal_year 2011
_chemical_formula_sum 'C42 H50 Cu2 N4 O15'
_chemical_formula_weight 977.94
_chemical_name_systematic
;
?
;
_space_group_IT_number 15
_symmetry_cell_setting monoclinic
_symmetry_space_group_name_Hall '-C 2yc'
_symmetry_space_group_name_H-M 'C 1 2/c 1'
_atom_sites_solution_hydrogens geom
_atom_sites_solution_primary direct
_atom_sites_solution_secondary difmap
_audit_creation_method SHELXL-97
_cell_angle_alpha 90.00
_cell_angle_beta 92.054(2)
_cell_angle_gamma 90.00
_cell_formula_units_Z 4
_cell_length_a 13.4667(13)
_cell_length_b 21.127(2)
_cell_length_c 16.2489(17)
_cell_measurement_reflns_used 2615
_cell_measurement_temperature 296(2)
_cell_measurement_theta_max 20
_cell_measurement_theta_min 2
_cell_volume 4620.0(8)
_computing_cell_refinement 'APEX2 v2008.4-0, Bruker AXS'
_computing_data_collection 'APEX2 v2008.4-0, Bruker AXS'
_computing_data_reduction
;
SAINT-Bruker integration program embedded in APEX2 v2008.4-0, Bruker AXS
;
_computing_molecular_graphics 'XP, SHELXTL v. 6.1 (Bruker, 2000)'
_computing_publication_material 'XCIF, SHELXTL v. 6.1 (Bruker, 2000)'
_computing_structure_refinement 'SHELXL-97 (Sheldrick, 1997)'
_computing_structure_solution 'SHELXS-97 (Sheldrick, 1990)'
_diffrn_ambient_temperature 296(2)
_diffrn_detector_area_resol_mean 8.26
_diffrn_measured_fraction_theta_full 0.991
_diffrn_measured_fraction_theta_max 0.991
_diffrn_measurement_device_type 'Bruker SMART APEX CCD system'
_diffrn_measurement_method '\w rotations with narrow frames'
_diffrn_radiation_monochromator graphite
_diffrn_radiation_source 'fine-focus sealed tube'
_diffrn_radiation_type MoK\a
_diffrn_radiation_wavelength 0.71073
_diffrn_reflns_av_R_equivalents 0.0919
_diffrn_reflns_av_sigmaI/netI 0.1228
_diffrn_reflns_limit_h_max 13
_diffrn_reflns_limit_h_min -16
_diffrn_reflns_limit_k_max 24
_diffrn_reflns_limit_k_min -26
_diffrn_reflns_limit_l_max 20
_diffrn_reflns_limit_l_min -20
_diffrn_reflns_number 18880
_diffrn_reflns_theta_full 26.00
_diffrn_reflns_theta_max 26.00
_diffrn_reflns_theta_min 1.79
_diffrn_standards_decay_% 'no decay'
_exptl_absorpt_coefficient_mu 0.990
_exptl_absorpt_correction_T_max 1.000
_exptl_absorpt_correction_T_min 0.850
_exptl_absorpt_correction_type multi-scan
_exptl_absorpt_process_details
;
Absorption correction performed with SADABS program. This is based on the
method of Blessing: Blessing, R. H., Acta Crystallogr., Sect. A 1995, 51, 33.

SADABS: Area-Detector Absorption Correction. Bruker-AXS
within SAINT+ package, v. 6.1 (2000).
;
_exptl_crystal_colour blue
_exptl_crystal_density_diffrn 1.406
_exptl_crystal_density_method 'not measured'
_exptl_crystal_description prism
_exptl_crystal_F_000 2032
_exptl_crystal_size_max 0.25
_exptl_crystal_size_mid 0.12
_exptl_crystal_size_min 0.12
_refine_diff_density_max 1.567
_refine_diff_density_min -0.382
_refine_diff_density_rms 0.136
_refine_ls_extinction_method none
_refine_ls_goodness_of_fit_ref 1.060
_refine_ls_hydrogen_treatment constr
_refine_ls_matrix_type full
_refine_ls_number_parameters 285
_refine_ls_number_reflns 4511
_refine_ls_number_restraints 0
_refine_ls_restrained_S_all 1.060
_refine_ls_R_factor_all 0.1579
_refine_ls_R_factor_gt 0.0739
_refine_ls_shift/su_max 0.001
_refine_ls_shift/su_mean 0.000
_refine_ls_structure_factor_coef Fsqd
_refine_ls_weighting_details 'calc w=1/[\s^2^(Fo^2^)+(0.1400P)^2^+0.0000P] where P=(Fo^2^+2Fc^2^)/3'
_refine_ls_weighting_scheme calc
_refine_ls_wR_factor_gt 0.2169
_refine_ls_wR_factor_ref 0.2682
_reflns_number_gt 2130
_reflns_number_total 4511
_reflns_threshold_expression >2sigma(I)
_cod_data_source_file c1dt10539f.txt
_cod_data_source_block datat
_cod_original_cell_volume 4620.1(8)
_cod_original_sg_symbol_H-M C2/c
_cod_database_code 7016461

loop_
_symmetry_equiv_pos_as_xyz
'x, y, z'
'-x, y, -z+1/2'
'x+1/2, y+1/2, z'
'-x+1/2, y+1/2, -z+1/2'
'-x, -y, -z'
'x, -y, z-1/2'
'-x+1/2, -y+1/2, -z'
'x+1/2, -y+1/2, z-1/2'

loop_
_atom_site_label
_atom_site_type_symbol
_atom_site_fract_x
_atom_site_fract_y
_atom_site_fract_z
_atom_site_U_iso_or_equiv
_atom_site_adp_type
_atom_site_occupancy
_atom_site_symmetry_multiplicity
_atom_site_calc_flag
_atom_site_refinement_flags
C1 C 0.3936(6) 0.4638(4) 1.1067(4) 0.045(2) Uani 1 1 d .
C2 C 0.3128(6) 0.4341(4) 1.0522(4) 0.0404(19) Uani 1 1 d .
H2A H 0.3248 0.3883 1.0520 0.048 Uiso 1 1 calc R
C3 C 0.2104(6) 0.4445(4) 1.0859(4) 0.044(2) Uani 1 1 d .
C4 C 0.1498(7) 0.3927(5) 1.1046(5) 0.065(3) Uani 1 1 d .
H4 H 0.1719 0.3516 1.0958 0.078 Uiso 1 1 calc R
C5 C 0.0568(8) 0.4030(7) 1.1364(7) 0.086(4) Uani 1 1 d .
H5 H 0.0175 0.3689 1.1510 0.104 Uiso 1 1 calc R
C6 C 0.0231(8) 0.4639(7) 1.1461(7) 0.081(3) Uani 1 1 d .
H6 H -0.0396 0.4707 1.1666 0.097 Uiso 1 1 calc R
C7 C 0.0809(7) 0.5151(6) 1.1260(6) 0.070(3) Uani 1 1 d .
H7 H 0.0567 0.5559 1.1322 0.084 Uiso 1 1 calc R
C8 C 0.1746(6) 0.5058(4) 1.0968(5) 0.046(2) Uani 1 1 d .
C9 C 0.2237(8) 0.6174(4) 1.1037(6) 0.068(3) Uani 1 1 d .
H9A H 0.2873 0.6358 1.1205 0.082 Uiso 1 1 calc R
H9B H 0.1816 0.6177 1.1509 0.082 Uiso 1 1 calc R
C10 C 0.1768(7) 0.6559(4) 1.0362(6) 0.061(3) Uani 1 1 d .
H10A H 0.1130 0.6383 1.0188 0.073 Uiso 1 1 calc R
H10B H 0.1670 0.6992 1.0542 0.073 Uiso 1 1 calc R
C11 C 0.2203(6) 0.6867(4) 0.9005(6) 0.054(2) Uani 1 1 d .
C12 C 0.1404(7) 0.7259(5) 0.8895(7) 0.073(3) Uani 1 1 d .
H12 H 0.0960 0.7320 0.9314 0.088 Uiso 1 1 calc R
C13 C 0.1268(9) 0.7568(5) 0.8137(8) 0.088(4) Uani 1 1 d .
H13 H 0.0710 0.7822 0.8049 0.105 Uiso 1 1 calc R
C14 C 0.1913(11) 0.7510(6) 0.7537(8) 0.100(4) Uani 1 1 d .
H14 H 0.1819 0.7736 0.7049 0.120 Uiso 1 1 calc R
C15 C 0.2711(8) 0.7118(5) 0.7646(6) 0.075(3) Uani 1 1 d .
H15 H 0.3151 0.7069 0.7222 0.090 Uiso 1 1 calc R
C16 C 0.2880(6) 0.6790(4) 0.8377(5) 0.050(2) Uani 1 1 d .
C17 C 0.3787(6) 0.6362(4) 0.8482(5) 0.045(2) Uani 1 1 d .
H17 H 0.4170 0.6411 0.7984 0.054 Uiso 1 1 calc R
C18 C 0.4465(6) 0.6587(4) 0.9211(5) 0.049(2) Uani 1 1 d .
C19 C 0.2592(6) 0.5480(4) 0.8219(4) 0.044(2) Uani 1 1 d .
H19A H 0.2512 0.5618 0.7651 0.053 Uiso 1 1 calc R
H19B H 0.2071 0.5673 0.8530 0.053 Uiso 1 1 calc R
C20 C 0.2499(7) 0.4756(4) 0.8260(5) 0.053(2) Uani 1 1 d .
H20A H 0.1954 0.4624 0.7894 0.063 Uiso 1 1 calc R
H20B H 0.3103 0.4569 0.8062 0.063 Uiso 1 1 calc R
C21 C 0.2322(7) 0.4502(4) 0.9123(5) 0.054(2) Uani 1 1 d .
H21A H 0.1778 0.4732 0.9360 0.065 Uiso 1 1 calc R
H21B H 0.2137 0.4059 0.9088 0.065 Uiso 1 1 calc R
Cu1 Cu 0.39063(7) 0.53971(5) 0.97028(5) 0.0397(4) Uani 1 1 d .
N2 N 0.3222(5) 0.4571(3) 0.9659(3) 0.0398(15) Uani 1 1 d .
H2 H 0.3817 0.4318 0.9401 0.048 Uiso 1 1 d R
N1 N 0.3563(5) 0.5683(3) 0.8555(3) 0.0381(15) Uani 1 1 d .
H1 H 0.4067 0.5451 0.8199 0.046 Uiso 1 1 d R
O1 O 0.2382(5) 0.5528(3) 1.0766(4) 0.0599(17) Uani 1 1 d .
O2 O 0.2443(4) 0.6538(3) 0.9708(3) 0.0592(16) Uani 1 1 d .
O3 O 0.4422(4) 0.5103(3) 1.0770(3) 0.0456(14) Uani 1 1 d .
O4 O 0.4616(4) 0.6183(3) 0.9802(3) 0.0485(14) Uani 1 1 d .
O5 O 0.4111(4) 0.4417(3) 1.1767(3) 0.0628(18) Uani 1 1 d .
O6 O 0.4832(5) 0.7117(3) 0.9206(4) 0.074(2) Uani 1 1 d .
O7 O 0.4313(9) 0.3573(5) 0.8747(7) 0.057(3) Uiso 0.50 1 d P
H71 H 0.4057 0.3260 0.9080 0.068 Uiso 0.50 1 d PR
H72 H 0.5048 0.3622 0.8956 0.068 Uiso 0.50 1 d PR
O8 O 0.5000 0.4294(8) 0.7500 0.060(4) Uiso 0.50 2 d SP
O9 O 0.6519(19) 0.7306(12) 1.0250(14) 0.068(7) Uiso 0.25 1 d P
O10 O 0.5215(11) 0.8254(7) 0.8389(9) 0.088(4) Uiso 0.50 1 d P
H100 H 0.5650 0.8191 0.8681 0.106 Uiso 0.50 1 d PR
H101 H 0.5477 0.8473 0.8066 0.106 Uiso 0.50 1 d PR

loop_
_atom_site_aniso_label
_atom_site_aniso_U_11
_atom_site_aniso_U_22
_atom_site_aniso_U_33
_atom_site_aniso_U_23
_atom_site_aniso_U_13
_atom_site_aniso_U_12
C1 0.030(4) 0.073(6) 0.031(4) 0.003(4) 0.004(3) 0.012(4)
C2 0.041(5) 0.047(5) 0.033(4) 0.001(3) 0.006(3) 0.000(4)
C3 0.030(5) 0.067(6) 0.033(4) 0.004(4) -0.001(3) -0.006(4)
C4 0.061(7) 0.081(7) 0.053(5) 0.005(5) 0.005(5) -0.019(6)
C5 0.055(8) 0.125(11) 0.080(7) 0.024(7) 0.008(6) -0.044(7)
C6 0.038(6) 0.131(11) 0.074(7) 0.003(7) 0.011(5) -0.004(7)
C7 0.041(6) 0.112(9) 0.056(6) -0.009(6) 0.008(5) 0.007(6)
C8 0.028(5) 0.072(6) 0.038(4) 0.000(4) 0.004(3) 0.005(4)
C9 0.078(7) 0.066(7) 0.063(6) -0.020(5) 0.024(5) -0.004(6)
C10 0.056(6) 0.055(6) 0.073(6) -0.006(5) 0.026(5) 0.012(5)
C11 0.044(5) 0.050(5) 0.066(6) -0.004(4) -0.008(4) 0.012(4)
C12 0.055(6) 0.060(6) 0.104(8) -0.026(6) -0.020(6) 0.018(5)
C13 0.092(9) 0.059(7) 0.110(10) -0.010(7) -0.037(8) 0.029(6)
C14 0.138(12) 0.081(9) 0.077(8) 0.020(7) -0.029(8) 0.038(9)
C15 0.090(8) 0.070(7) 0.062(6) 0.015(5) -0.024(5) 0.014(6)
C16 0.048(5) 0.051(5) 0.051(5) 0.003(4) -0.011(4) 0.004(4)
C17 0.045(5) 0.054(5) 0.037(4) 0.009(4) 0.008(4) 0.009(4)
C18 0.042(5) 0.053(6) 0.053(5) 0.000(4) 0.004(4) -0.005(4)
C19 0.037(5) 0.063(6) 0.033(4) 0.000(4) -0.002(3) 0.002(4)
C20 0.061(6) 0.063(6) 0.033(4) -0.007(4) -0.003(4) -0.001(5)
C21 0.062(6) 0.061(6) 0.040(4) 0.004(4) 0.001(4) -0.016(5)
Cu1 0.0346(6) 0.0537(7) 0.0305(5) 0.0018(4) -0.0025(4) 0.0025(5)
N2 0.038(4) 0.055(4) 0.026(3) 0.003(3) 0.003(3) 0.007(3)
N1 0.036(4) 0.043(4) 0.036(3) -0.004(3) 0.004(3) 0.005(3)
O1 0.055(4) 0.055(4) 0.072(4) 0.001(3) 0.023(3) 0.007(3)
O2 0.050(4) 0.072(4) 0.057(4) 0.000(3) 0.014(3) 0.017(3)
O3 0.032(3) 0.069(4) 0.036(3) 0.005(3) -0.003(2) -0.003(3)
O4 0.042(3) 0.061(4) 0.042(3) 0.000(3) -0.005(2) -0.003(3)
O5 0.044(4) 0.111(5) 0.033(3) 0.022(3) 0.000(2) 0.007(3)
O6 0.071(5) 0.067(5) 0.084(5) 0.011(4) -0.017(4) -0.015(4)

loop_
_atom_type_symbol
_atom_type_description
_atom_type_scat_dispersion_real
_atom_type_scat_dispersion_imag
_atom_type_scat_source
C C 0.0033 0.0016 'International Tables Vol C Tables 4.2.6.8 and 6.1.1.4'
H H 0.0000 0.0000 'International Tables Vol C Tables 4.2.6.8 and 6.1.1.4'
N N 0.0061 0.0033 'International Tables Vol C Tables 4.2.6.8 and 6.1.1.4'
O O 0.0106 0.0060 'International Tables Vol C Tables 4.2.6.8 and 6.1.1.4'
Cu Cu 0.3201 1.2651 'International Tables Vol C Tables 4.2.6.8 and 6.1.1.4'

loop_
_geom_angle_atom_site_label_1
_geom_angle_atom_site_label_2
_geom_angle_atom_site_label_3
_geom_angle
_geom_angle_site_symmetry_1
_geom_angle_site_symmetry_3
O5 C1 O3 123.3(7) . .
O5 C1 C2 119.1(8) . .
O3 C1 C2 117.6(6) . .
O5 C1 Cu1 163.3(7) . .
O3 C1 Cu1 40.5(3) . .
C2 C1 Cu1 77.3(4) . .
N2 C2 C1 109.3(6) . .
N2 C2 C3 113.6(6) . .
C1 C2 C3 111.9(6) . .
N2 C2 H2A 107.3 . .
C1 C2 H2A 107.3 . .
C3 C2 H2A 107.3 . .
C8 C3 C4 119.3(8) . .
C8 C3 C2 120.2(7) . .
C4 C3 C2 120.5(8) . .
C5 C4 C3 119.8(10) . .
C5 C4 H4 120.1 . .
C3 C4 H4 120.1 . .
C6 C5 C4 119.7(10) . .
C6 C5 H5 120.2 . .
C4 C5 H5 120.2 . .
C5 C6 C7 121.0(10) . .
C5 C6 H6 119.5 . .
C7 C6 H6 119.5 . .
C6 C7 C8 120.1(11) . .
C6 C7 H7 119.9 . .
C8 C7 H7 119.9 . .
O1 C8 C7 124.9(9) . .
O1 C8 C3 115.1(7) . .
C7 C8 C3 120.1(9) . .
O1 C9 C10 110.4(8) . .
O1 C9 H9A 109.6 . .
C10 C9 H9A 109.6 . .
O1 C9 H9B 109.6 . .
C10 C9 H9B 109.6 . .
H9A C9 H9B 108.1 . .
O2 C10 C9 105.6(7) . .
O2 C10 H10A 110.6 . .
C9 C10 H10A 110.6 . .
O2 C10 H10B 110.6 . .
C9 C10 H10B 110.6 . .
H10A C10 H10B 108.8 . .
C12 C11 O2 125.5(9) . .
C12 C11 C16 120.4(9) . .
O2 C11 C16 114.1(7) . .
C11 C12 C13 118.3(10) . .
C11 C12 H12 120.8 . .
C13 C12 H12 120.8 . .
C14 C13 C12 122.2(10) . .
C14 C13 H13 118.9 . .
C12 C13 H13 118.9 . .
C13 C14 C15 119.4(11) . .
C13 C14 H14 120.3 . .
C15 C14 H14 120.3 . .
C14 C15 C16 121.2(11) . .
C14 C15 H15 119.4 . .
C16 C15 H15 119.4 . .
C15 C16 C11 118.4(8) . .
C15 C16 C17 119.9(8) . .
C11 C16 C17 121.8(7) . .
N1 C17 C16 114.9(7) . .
N1 C17 C18 110.8(6) . .
C16 C17 C18 110.6(7) . .
N1 C17 H17 106.6 . .
C16 C17 H17 106.6 . .
C18 C17 H17 106.6 . .
O6 C18 O4 123.7(8) . .
O6 C18 C17 120.3(8) . .
O4 C18 C17 116.0(7) . .
O6 C18 Cu1 162.2(6) . .
O4 C18 Cu1 38.7(4) . .
C17 C18 Cu1 77.3(5) . .
N1 C19 C20 110.4(6) . .
N1 C19 H19A 109.6 . .
C20 C19 H19A 109.6 . .
N1 C19 H19B 109.6 . .
C20 C19 H19B 109.6 . .
H19A C19 H19B 108.1 . .
C21 C20 C19 113.9(6) . .
C21 C20 H20A 108.8 . .
C19 C20 H20A 108.8 . .
C21 C20 H20B 108.8 . .
C19 C20 H20B 108.8 . .
H20A C20 H20B 107.7 . .
N2 C21 C20 110.8(7) . .
N2 C21 H21A 109.5 . .
C20 C21 H21A 109.5 . .
N2 C21 H21B 109.5 . .
C20 C21 H21B 109.5 . .
H21A C21 H21B 108.1 . .
O4 Cu1 O3 92.3(2) . .
O4 Cu1 N2 176.6(2) . .
O3 Cu1 N2 84.3(2) . .
O4 Cu1 N1 85.1(2) . .
O3 Cu1 N1 172.3(2) . .
N2 Cu1 N1 98.1(2) . .
O4 Cu1 O3 86.7(2) . 5_667
O3 Cu1 O3 81.4(2) . 5_667
N2 Cu1 O3 92.1(2) . 5_667
N1 Cu1 O3 91.2(2) . 5_667
O4 Cu1 C1 116.5(2) . .
O3 Cu1 C1 25.4(2) . .
N2 Cu1 C1 60.3(2) . .
N1 Cu1 C1 158.4(3) . .
O3 Cu1 C1 90.8(2) 5_667 .
O4 Cu1 C18 25.0(2) . .
O3 Cu1 C18 117.3(2) . .
N2 Cu1 C18 158.4(2) . .
N1 Cu1 C18 60.6(2) . .
O3 Cu1 C18 92.1(2) 5_667 .
C1 Cu1 C18 140.8(3) . .
O4 Cu1 Cu1 88.84(16) . 5_667
O3 Cu1 Cu1 47.98(16) . 5_667
N2 Cu1 Cu1 88.45(18) . 5_667
N1 Cu1 Cu1 124.56(18) . 5_667
O3 Cu1 Cu1 33.40(11) 5_667 5_667
C1 Cu1 Cu1 60.45(16) . 5_667
C18 Cu1 Cu1 106.40(18) . 5_667
C21 N2 C2 115.3(6) . .
C21 N2 Cu1 118.8(5) . .
C2 N2 Cu1 108.0(4) . .
C21 N2 H2 109.5 . .
C2 N2 H2 107.3 . .
Cu1 N2 H2 95.8 . .
C19 N1 C17 116.0(6) . .
C19 N1 Cu1 115.7(5) . .
C17 N1 Cu1 109.2(4) . .
C19 N1 H1 104.3 . .
C17 N1 H1 106.1 . .
Cu1 N1 H1 104.2 . .
C8 O1 C9 121.5(7) . .
C11 O2 C10 118.0(7) . .
C1 O3 Cu1 114.1(4) . .
C1 O3 Cu1 104.8(5) . 5_667
Cu1 O3 Cu1 98.6(2) . 5_667
C18 O4 Cu1 116.3(5) . .
H71 O7 H72 104.5 . .
H100 O10 H101 99.4 . .

loop_
_geom_bond_atom_site_label_1
_geom_bond_atom_site_label_2
_geom_bond_distance
_geom_bond_site_symmetry_2
C1 O5 1.245(9) .
C1 O3 1.284(9) .
C1 C2 1.514(11) .
C1 Cu1 2.735(8) .
C2 N2 1.495(9) .
C2 C3 1.517(11) .
C2 H2A 0.9800 .
C3 C8 1.395(12) .
C3 C4 1.404(12) .
C4 C5 1.389(14) .
C4 H4 0.9300 .
C5 C6 1.375(15) .
C5 H5 0.9300 .
C6 C7 1.378(14) .
C6 H6 0.9300 .
C7 C8 1.378(12) .
C7 H7 0.9300 .
C8 O1 1.359(10) .
C9 O1 1.450(10) .
C9 C10 1.488(13) .
C9 H9A 0.9700 .
C9 H9B 0.9700 .
C10 O2 1.424(9) .
C10 H10A 0.9700 .
C10 H10B 0.9700 .
C11 C12 1.364(12) .
C11 O2 1.366(10) .
C11 C16 1.402(12) .
C12 C13 1.400(15) .
C12 H12 0.9300 .
C13 C14 1.334(16) .
C13 H13 0.9300 .
C14 C15 1.364(14) .
C14 H14 0.9300 .
C15 C16 1.386(11) .
C15 H15 0.9300 .
C16 C17 1.526(11) .
C17 N1 1.471(10) .
C17 C18 1.544(11) .
C17 H17 0.9800 .
C18 O6 1.224(10) .
C18 O4 1.296(9) .
C18 Cu1 2.751(9) .
C19 N1 1.464(9) .
C19 C20 1.535(10) .
C19 H19A 0.9700 .
C19 H19B 0.9700 .
C20 C21 1.528(11) .
C20 H20A 0.9700 .
C20 H20B 0.9700 .
C21 N2 1.474(10) .
C21 H21A 0.9700 .
C21 H21B 0.9700 .
Cu1 O4 1.919(6) .
Cu1 O3 1.947(5) .
Cu1 N2 1.974(6) .
Cu1 N1 1.998(6) .
Cu1 O3 2.627(5) 5_667
Cu1 Cu1 3.4959(18) 5_667
N2 H2 1.0609 .
N1 H1 1.0321 .
O3 Cu1 2.627(5) 5_667
O7 H71 0.9293 .
O7 H72 1.0390 .
O10 H100 0.7525 .
O10 H101 0.7931 .

loop_
_geom_hbond_atom_site_label_D
_geom_hbond_atom_site_label_H
_geom_hbond_atom_site_label_A
_geom_hbond_distance_DH
_geom_hbond_distance_HA
_geom_hbond_distance_DA
_geom_hbond_angle_DHA
_geom_hbond_site_symmetry_A
N1 H1 O5 1.03 2.47 3.201(8) 127.3 5_667
N1 H1 O5 1.03 2.35 3.031(8) 122.7 6_565
N2 H2 O7 1.06 2.03 2.992(13) 149.9 .
N2 H2 O4 1.06 2.66 3.405(8) 127.3 5_667
